data_1535461
loop_
_publ_author_name
'Tikhomirov, G.A.'
'Kemnitz, E.'
'Morozov, I.'
'Znamenkov, K.O.'
'Troyanov, S.'

_publ_section_title
;
 New volatile nitronium nitratometalates: N O2 (Fe (N O3)4) and N O2 (Zr
 (N O3)5) - synthesis and crystal structure
;
_journal_name_full 'Zeitschrift fuer Anorganische und Allgemeine Chemie'
_journal_page_first 872
_journal_page_last 876
_journal_volume 628
_journal_year 2002
_chemical_formula_sum 'Fe N5 O14'
_chemical_name_systematic '(N O2) (Fe (N O3)4)'
_space_group_IT_number 14
_symmetry_space_group_name_Hall '-P 2yn'
_symmetry_space_group_name_H-M 'P 1 21/n 1'
_cell_angle_alpha 90
_cell_angle_beta 90.83
_cell_angle_gamma 90
_cell_formula_units_Z 8
_cell_length_a 12.827
_cell_length_b 11.909
_cell_length_c 13.369
_cell_volume 2041.991
_citation_journal_id_ASTM ZAACAB
_cod_data_source_file Tikhomirov_ZAACAB_2002_452.cif
_cod_data_source_block Fe1N5O14
_cod_original_sg_symbol_Hall '-P 2ybc (x-z,y,z)'
_cod_original_formula_sum 'Fe1 N5 O14'
_cod_database_code 1535461

loop_
_symmetry_equiv_pos_as_xyz
x,y,z
-x+1/2,y+1/2,-z+1/2
-x,-y,-z
x-1/2,-y-1/2,z-1/2

loop_
_atom_site_label
_atom_site_type_symbol
_atom_site_fract_x
_atom_site_fract_y
_atom_site_fract_z
_atom_site_occupancy
_atom_site_U_iso_or_equiv
O4 O-2 0.9109 -0.0739 0.1601 1 0.0
N8 N+5 0.0761 0.5796 0.3121 1 0.0
O1 O-2 0.8853 0.1576 0.1894 1 0.0
O19 O-2 0.1427 0.5919 0.0914 1 0.0
O12 O-2 0.6106 -0.086 0.0499 1 0.0
Fe1 Fe+3 0.80184 0.00946 0.24499 1 0.0
O6 O-2 1.0076 -0.2098 0.2185 1 0.0
O13 O-2 0.3344 0.4254 0.1147 1 0.0
O25 O-2 0.4034 0.8505 0.0438 1 0.0
N4 N+5 0.6719 -0.0536 0.1129 1 0.0
O22 O-2 0.0729 0.4888 0.262 1 0.0
O17 O-2 0.3658 0.554 0.2974 1 0.0
O14 O-2 0.1821 0.3602 0.1385 1 0.0
N6 N+5 0.3438 0.4788 0.3625 1 0.0
N1 N+5 0.9361 0.1678 0.2716 1 0.0
O3 O-2 1.0007 0.241 0.2855 1 0.0
O9 O-2 0.5979 0.1066 0.4234 1 0.0
O11 O-2 0.6872 -0.1053 0.1966 1 0.0
O28 O-2 0.9713 0.3655 0.0997 1 0.0
O23 O-2 0.1625 0.6341 0.3044 1 0.0
O24 O-2 0.0043 0.6115 0.3621 1 0.0
O16 O-2 0.2657 0.4164 0.3358 1 0.0
O27 O-2 1.0236 0.2048 0.0312 1 0.0
O7 O-2 0.6895 0.1305 0.2877 1 0.0
N2 N+5 0.9372 -0.1438 0.229 1 0.0
Fe2 Fe+3 0.23058 0.51267 0.20992 1 0.0
O8 O-2 0.7226 -0.0098 0.3844 1 0.0
O20 O-2 0.2963 0.6517 0.1249 1 0.0
O15 O-2 0.282 0.2808 0.0263 1 0.0
O2 O-2 0.9119 0.0945 0.3376 1 0.0
O5 O-2 0.8824 -0.1347 0.3075 1 0.0
N5 N+5 0.2681 0.3513 0.0896 1 0.0
N9 N+5 0.4421 0.7712 0.0198 1 0.0
N7 N+5 0.2151 0.6614 0.0699 1 0.0
N10 N+5 0.9973 0.285 0.0655 1 0.0
O26 O-2 0.4808 0.6924 -0.0057 1 0.0
O18 O-2 0.3908 0.4672 0.4397 1 0.0
O10 O-2 0.7273 0.0335 0.1021 1 0.0
N3 N+5 0.6664 0.0775 0.3689 1 0.0
O21 O-2 0.2092 0.7283 0.0018 1 0.0
